data_4003020
loop_
_publ_author_name
'Wu, Ziyan'
'Zhang, Qiqi'
'Li, Binghan'
'Shi, Zhifang'
'Xu, Kaimin'
'Chen, Yi'
'Ning, Zhijun'
'Mi, Qixi'

_publ_section_title
;
 Stabilizing the CsSnCl3 Perovskite Lattice by B-Site Substitution for
 Enhanced Light Emission
;
_journal_issue 14
_journal_name_full 'Chemistry of Materials'
_journal_page_first 4999
_journal_paper_doi 10.1021/acs.chemmater.9b00433
_journal_volume 31
_journal_year 2019
_chemical_formula_moiety '2(Cl1.5 Cs0.5 Mn0.05 Sn0.45)'
_chemical_formula_sum 'Cl3 Cs Mn0.1 Sn0.9'
_chemical_formula_weight 351.58
_space_group_crystal_system cubic
_space_group_IT_number 221
_space_group_name_Hall '-P 4 2 3'
_space_group_name_H-M_alt 'P m -3 m'
_symmetry_space_group_name_Hall '-P 4 2 3'
_symmetry_space_group_name_H-M 'P m -3 m'
_atom_sites_solution_primary direct
_audit_creation_date 2019-01-13
_audit_creation_method
;
Olex2 1.2
(compiled 2018.05.29 svn.r3508 for OlexSys, GUI svn.r5506)
;
_cell_angle_alpha 90
_cell_angle_beta 90
_cell_angle_gamma 90
_cell_formula_units_Z 1
_cell_length_a 5.5377(7)
_cell_length_b 5.5377(7)
_cell_length_c 5.5377(7)
_cell_measurement_reflns_used 784
_cell_measurement_temperature 230(2)
_cell_measurement_theta_max 28.701
_cell_measurement_theta_min 3.679
_cell_volume 169.82(4)
_computing_cell_refinement 'SAINT v8.37A (Bruker, 2015)'
_computing_data_reduction 'SAINT v8.37A (Bruker, 2015)'
_computing_molecular_graphics 'Olex2 (Dolomanov et al., 2009)'
_computing_publication_material 'Olex2 (Dolomanov et al., 2009)'
_computing_structure_refinement 'ShelXL (Sheldrick, 2015)'
_computing_structure_solution 'XS (Sheldrick, 2008)'
_diffrn_ambient_temperature 230.0
_diffrn_measured_fraction_theta_full 0.980
_diffrn_measured_fraction_theta_max 0.987
_diffrn_measurement_device_type 'Bruker APEX-II CCD'
_diffrn_measurement_method '\f and \w scans'
_diffrn_radiation_type MoK\a
_diffrn_radiation_wavelength 0.71073
_diffrn_reflns_av_R_equivalents 0.0402
_diffrn_reflns_av_unetI/netI 0.0207
_diffrn_reflns_Laue_measured_fraction_full 0.980
_diffrn_reflns_Laue_measured_fraction_max 0.987
_diffrn_reflns_limit_h_max 7
_diffrn_reflns_limit_h_min -7
_diffrn_reflns_limit_k_max 6
_diffrn_reflns_limit_k_min -7
_diffrn_reflns_limit_l_max 7
_diffrn_reflns_limit_l_min -7
_diffrn_reflns_number 1254
_diffrn_reflns_point_group_measured_fraction_full 0.980
_diffrn_reflns_point_group_measured_fraction_max 0.987
_diffrn_reflns_theta_full 25.242
_diffrn_reflns_theta_max 30.351
_diffrn_reflns_theta_min 3.679
_diffrn_standards_number 0
_exptl_absorpt_coefficient_mu 9.902
_exptl_absorpt_correction_T_max 0.7460
_exptl_absorpt_correction_T_min 0.4133
_exptl_absorpt_correction_type multi-scan
_exptl_absorpt_process_details
'SADABS-2016/2 (Bruker,2016/2) was used for absorption correction. wR2(int) was 0.1560 before and 0.0651 after correction. The Ratio of minimum to maximum transmission is 0.5540. The \l/2 correction factor is Not present.'
_exptl_crystal_colour yellow
_exptl_crystal_colour_primary yellow
_exptl_crystal_density_diffrn 3.438
_exptl_crystal_description plate
_exptl_crystal_F_000 154
_exptl_crystal_size_max 0.2
_exptl_crystal_size_mid 0.2
_exptl_crystal_size_min 0.1
_refine_diff_density_max 0.423
_refine_diff_density_min -0.307
_refine_diff_density_rms 0.078
_refine_ls_extinction_coef 0.087(17)
_refine_ls_extinction_expression Fc^*^=kFc[1+0.001xFc^2^\l^3^/sin(2\q)]^-1/4^
_refine_ls_extinction_method 'SHELXL-2016/6 (Sheldrick 2016)'
_refine_ls_goodness_of_fit_ref 1.188
_refine_ls_hydrogen_treatment undef
_refine_ls_matrix_type full
_refine_ls_number_parameters 6
_refine_ls_number_reflns 77
_refine_ls_number_restraints 0
_refine_ls_restrained_S_all 1.188
_refine_ls_R_factor_all 0.0193
_refine_ls_R_factor_gt 0.0193
_refine_ls_shift/su_max 0.000
_refine_ls_shift/su_mean 0.000
_refine_ls_structure_factor_coef Fsqd
_refine_ls_weighting_details 'w=1/[\s^2^(Fo^2^)+(0.0215P)^2^+0.1053P] where P=(Fo^2^+2Fc^2^)/3'
_refine_ls_weighting_scheme calc
_refine_ls_wR_factor_gt 0.0489
_refine_ls_wR_factor_ref 0.0489
_reflns_Friedel_coverage 0.000
_reflns_number_gt 77
_reflns_number_total 77
_reflns_threshold_expression 'I > 2\s(I)'
_cod_data_source_file cm9b00433_si_002.cif
_cod_data_source_block mo_wzy1012_230k_0m
_cod_original_cell_volume 169.82(6)
_cod_original_formula_sum 'Cl3 Cs Mn0.10 Sn0.90'
_cod_database_code 4003020
_shelx_shelxl_version_number 2016/6
_shelx_space_group_comment
;
The symmetry employed for this shelxl refinement is uniquely defined
by the following loop, which should always be used as a source of
symmetry information in preference to the above space-group names.
They are only intended as comments.
;
_shelx_estimated_absorpt_t_max 0.438
_shelx_estimated_absorpt_t_min 0.242
_olex2_refinement_description
;
1. Uiso/Uaniso restraints and constraints
Uiso(Sn2) = Uiso(Mn)
2. Others
 Fixed Sof: Sn2(0.01875) Mn(0.00208)
;
_olex2_submission_special_instructions 'No special instructions were received'

loop_
_space_group_symop_operation_xyz
'x, y, z'
'-y, x, z'
'-x, -y, z'
'y, -x, z'
'x, -z, y'
'x, -y, -z'
'x, z, -y'
'z, y, -x'
'-x, y, -z'
'-z, y, x'
'z, x, y'
'y, z, x'
'-y, -z, x'
'z, -x, -y'
'-y, z, -x'
'-z, -x, y'
'-z, x, -y'
'y, -z, -x'
'y, x, -z'
'-y, -x, -z'
'-x, z, y'
'-x, -z, -y'
'z, -y, x'
'-z, -y, -x'
'-x, -y, -z'
'y, -x, -z'
'x, y, -z'
'-y, x, -z'
'-x, z, -y'
'-x, y, z'
'-x, -z, y'
'-z, -y, x'
'x, -y, z'
'z, -y, -x'
'-z, -x, -y'
'-y, -z, -x'
'y, z, -x'
'-z, x, y'
'y, -z, x'
'z, x, -y'
'z, -x, y'
'-y, z, x'
'-y, -x, z'
'y, x, z'
'x, -z, -y'
'x, z, y'
'-z, y, -x'
'z, y, x'

loop_
_atom_site_label
_atom_site_type_symbol
_atom_site_fract_x
_atom_site_fract_y
_atom_site_fract_z
_atom_site_U_iso_or_equiv
_atom_site_adp_type
_atom_site_occupancy
_atom_site_site_symmetry_order
_atom_site_calc_flag
_atom_site_refinement_flags_posn
_atom_site_refinement_flags_adp
_atom_site_refinement_flags_occupancy
_atom_site_disorder_group
Cs1 Cs 0.000000 0.000000 0.000000 0.0764(5) Uiso 1 48 d S T P .
Sn2 Sn -0.500000 -0.500000 -0.500000 0.0301(4) Uiso 0.9 48 d S T P 1
Cl3 Cl -0.500000 -0.500000 0.000000 0.1368(19) Uani 1 16 d S T P .
Mn Mn -0.500000 -0.500000 -0.500000 0.0301(4) Uiso 0.0998 48 d S T P 2

loop_
_atom_site_aniso_label
_atom_site_aniso_U_11
_atom_site_aniso_U_22
_atom_site_aniso_U_33
_atom_site_aniso_U_23
_atom_site_aniso_U_13
_atom_site_aniso_U_12
Cl3 0.156(3) 0.156(3) 0.097(3) 0.000 0.000 0.000

loop_
_atom_type_symbol
_atom_type_description
_atom_type_scat_dispersion_real
_atom_type_scat_dispersion_imag
_atom_type_scat_source
Cl Cl 0.1484 0.1585 'International Tables Vol C Tables 4.2.6.8 and 6.1.1.4'
Sn Sn -0.6537 1.4246 'International Tables Vol C Tables 4.2.6.8 and 6.1.1.4'
Mn Mn 0.3368 0.7283 'International Tables Vol C Tables 4.2.6.8 and 6.1.1.4'
Cs Cs -0.3680 2.1192 'International Tables Vol C Tables 4.2.6.8 and 6.1.1.4'

loop_
_geom_angle_atom_site_label_1
_geom_angle_atom_site_label_2
_geom_angle_atom_site_label_3
_geom_angle
_geom_angle_site_symmetry_1
_geom_angle_site_symmetry_3
Cl3 Cs1 Cl3 120.0 8_565 .
Cl3 Cs1 Cl3 180.0 8 8_564
Cl3 Cs1 Cl3 120.0 5_656 8_564
Cl3 Cs1 Cl3 120.0 8_565 5_655
Cl3 Cs1 Cl3 120.0 1_665 8
Cl3 Cs1 Cl3 90.0 5 5_556
Cl3 Cs1 Cl3 90.0 5 5_655
Cl3 Cs1 Cl3 180.0 5_556 5_655
Cl3 Cs1 Cl3 60.0 5_656 8
Cl3 Cs1 Cl3 90.0 1_665 1_565
Cl3 Cs1 Cl3 120.0 . 8_564
Cl3 Cs1 Cl3 90.0 5_656 5_556
Cl3 Cs1 Cl3 60.0 1_665 8_564
Cl3 Cs1 Cl3 120.0 8_565 1_655
Cl3 Cs1 Cl3 60.0 1_655 5_655
Cl3 Cs1 Cl3 180.0 8_565 8_554
Cl3 Cs1 Cl3 90.0 8_554 8
Cl3 Cs1 Cl3 90.0 . 1_565
Cl3 Cs1 Cl3 120.0 5 8
Cl3 Cs1 Cl3 60.0 5 1_565
Cl3 Cs1 Cl3 90.0 8_565 8_564
Cl3 Cs1 Cl3 60.0 8_565 5_556
Cl3 Cs1 Cl3 90.0 8_554 8_564
Cl3 Cs1 Cl3 60.0 . 8_554
Cl3 Cs1 Cl3 60.0 5 8_564
Cl3 Cs1 Cl3 120.0 1_655 5_556
Cl3 Cs1 Cl3 90.0 5_656 5_655
Cl3 Cs1 Cl3 60.0 8_554 5_655
Cl3 Cs1 Cl3 120.0 5 1_665
Cl3 Cs1 Cl3 60.0 8_554 1_655
Cl3 Cs1 Cl3 90.0 8_565 8
Cl3 Cs1 Cl3 60.0 8_565 5_656
Cl3 Cs1 Cl3 60.0 8 1_655
Cl3 Cs1 Cl3 120.0 8_564 1_655
Cl3 Cs1 Cl3 60.0 8_554 5
Cl3 Cs1 Cl3 60.0 8_565 1_565
Cl3 Cs1 Cl3 120.0 8_554 1_565
Cl3 Cs1 Cl3 120.0 5_656 1_565
Cl3 Cs1 Cl3 180.0 5_656 5
Cl3 Cs1 Cl3 120.0 . 5_656
Cl3 Cs1 Cl3 120.0 8 1_565
Cl3 Cs1 Cl3 60.0 8_564 1_565
Cl3 Cs1 Cl3 60.0 8_565 1_665
Cl3 Cs1 Cl3 180.0 1_655 1_565
Cl3 Cs1 Cl3 60.0 . 5_556
Cl3 Cs1 Cl3 120.0 8_554 5_556
Cl3 Cs1 Cl3 180.0 . 1_665
Cl3 Cs1 Cl3 120.0 8_554 5_656
Cl3 Cs1 Cl3 120.0 1_665 5_556
Cl3 Cs1 Cl3 60.0 8 5_556
Cl3 Cs1 Cl3 120.0 8_554 1_665
Cl3 Cs1 Cl3 120.0 8_564 5_556
Cl3 Cs1 Cl3 60.0 1_565 5_556
Cl3 Cs1 Cl3 120.0 . 5_655
Cl3 Cs1 Cl3 60.0 1_665 5_655
Cl3 Cs1 Cl3 120.0 8_565 5
Cl3 Cs1 Cl3 60.0 8_564 5_655
Cl3 Cs1 Cl3 90.0 . 1_655
Cl3 Cs1 Cl3 120.0 1_565 5_655
Cl3 Cs1 Cl3 120.0 8 5_655
Cl3 Cs1 Cl3 120.0 5 1_655
Cl3 Cs1 Cl3 60.0 5_656 1_655
Cl3 Cs1 Cl3 90.0 1_665 1_655
Cl3 Cs1 Cl3 60.0 . 5
Cl3 Cs1 Cl3 60.0 . 8
Cl3 Cs1 Cl3 60.0 5_656 1_665
Cl3 Sn2 Cl3 90.0 8_554 .
Cl3 Sn2 Cl3 90.0 . 5_545
Cl3 Sn2 Cl3 90.0 5_545 8_454
Cl3 Sn2 Cl3 180.0 5_545 5
Cl3 Sn2 Cl3 90.0 1_554 5_545
Cl3 Sn2 Cl3 90.0 5 8_454
Cl3 Sn2 Cl3 90.0 8_554 1_554
Cl3 Sn2 Cl3 90.0 1_554 5
Cl3 Sn2 Cl3 180.0 8_554 8_454
Cl3 Sn2 Cl3 90.0 . 8_454
Cl3 Sn2 Cl3 180.0 . 1_554
Cl3 Sn2 Cl3 90.0 1_554 8_454
Cl3 Sn2 Cl3 90.0 8_554 5
Cl3 Sn2 Cl3 90.0 8_554 5_545
Cl3 Sn2 Cl3 90.0 . 5
Cs1 Cl3 Cs1 180.0 . 1_445
Cs1 Cl3 Cs1 90.0 . 1_455
Cs1 Cl3 Cs1 90.0 1_445 1_455
Cs1 Cl3 Cs1 90.0 1_445 1_545
Cs1 Cl3 Cs1 180.0 1_545 1_455
Cs1 Cl3 Cs1 90.0 . 1_545
Sn2 Cl3 Cs1 90.0 . 1_445
Sn2 Cl3 Cs1 90.0 1_556 1_445
Sn2 Cl3 Cs1 90.0 . 1_455
Sn2 Cl3 Cs1 90.0 1_556 .
Sn2 Cl3 Cs1 90.0 . .
Sn2 Cl3 Cs1 90.0 . 1_545
Sn2 Cl3 Cs1 90.0 1_556 1_545
Sn2 Cl3 Cs1 90.0 1_556 1_455
Sn2 Cl3 Sn2 180.0 1_556 .
Mn Cl3 Cs1 90.0 . .
Cl3 Mn Cl3 90.0 . 5
Cl3 Mn Cl3 90.0 . 5_545
Cl3 Mn Cl3 90.0 8_554 5_545
Cl3 Mn Cl3 90.0 8_554 5
Cl3 Mn Cl3 90.0 1_554 5_545
Cl3 Mn Cl3 90.0 . 8_454
Cl3 Mn Cl3 90.0 1_554 5
Cl3 Mn Cl3 180.0 5_545 5
Cl3 Mn Cl3 90.0 8_554 .
Cl3 Mn Cl3 90.0 5 8_454
Cl3 Mn Cl3 90.0 1_554 8_454
Cl3 Mn Cl3 90.0 5_545 8_454
Cl3 Mn Cl3 90.0 8_554 1_554
Cl3 Mn Cl3 180.0 8_554 8_454
Cl3 Mn Cl3 180.0 . 1_554

loop_
_geom_bond_atom_site_label_1
_geom_bond_atom_site_label_2
_geom_bond_distance
_geom_bond_site_symmetry_2
Cs1 Cl3 3.9157(5) 8_565
Cs1 Cl3 3.9157(5) 1_665
Cs1 Cl3 3.9157(5) 5_656
Cs1 Cl3 3.9157(5) 5_556
Cs1 Cl3 3.9157(5) 5
Cs1 Cl3 3.9157(5) 8_564
Cs1 Cl3 3.9157(5) .
Cs1 Cl3 3.9157(5) 1_655
Cs1 Cl3 3.9157(5) 8_554
Cs1 Cl3 3.9157(5) 1_565
Cs1 Cl3 3.9157(5) 8
Cs1 Cl3 3.9157(5) 5_655
Sn2 Cl3 2.7689(4) 8_554
Sn2 Cl3 2.7689(4) .
Sn2 Cl3 2.7689(4) 5
Sn2 Cl3 2.7689(4) 5_545
Sn2 Cl3 2.7689(4) 1_554
Sn2 Cl3 2.7688(4) 8_454
Cl3 Mn 2.7689(4) .
